data_7034818
loop_
_publ_author_name
'Pinter, Piermaria'
'Biffis, Andrea'
'Tubaro, Cristina'
'Tenne, Mario'
'Kaliner, Maria'
'Strassner, Thomas'

_publ_section_title
;
 Palladium(ii) complexes with electron-poor, 4,5-disubstituted
 diimidazol-2-ylidene ligands: synthesis, characterization and catalytic
 activity.
;
_journal_issue 20
_journal_name_full 'Dalton transactions (Cambridge, England : 2003)'
_journal_page_first 9391
_journal_page_last 9399
_journal_paper_doi 10.1039/c5dt01067e
_journal_volume 44
_journal_year 2015
_chemical_formula_moiety 'C11 H12 Br2 Cl4 N4 Pd, 2 C3 H7 N O'
_chemical_formula_sum 'C17 H26 Br2 Cl4 N6 O2 Pd'
_chemical_formula_weight 754.46
_chemical_name_systematic
;
 ?
;
_space_group_IT_number 2
_symmetry_cell_setting triclinic
_symmetry_space_group_name_Hall '-P 1'
_symmetry_space_group_name_H-M 'P -1'
_atom_sites_solution_hydrogens geom
_atom_sites_solution_primary direct
_atom_sites_solution_secondary difmap
_audit_creation_method SHELXL-97
_audit_update_record
;
2015-03-16 deposited with the CCDC.
2015-04-17 downloaded from the CCDC.
;
_cell_angle_alpha 72.144(9)
_cell_angle_beta 89.760(14)
_cell_angle_gamma 74.103(15)
_cell_formula_units_Z 2
_cell_length_a 8.0460(14)
_cell_length_b 11.574(2)
_cell_length_c 15.7320(13)
_cell_measurement_reflns_used 917
_cell_measurement_temperature 198(2)
_cell_measurement_theta_max 25.023
_cell_measurement_theta_min 4.056
_cell_volume 1336.0(4)
_computing_cell_refinement 'Dirax/lsq (Duisenberg, 1992)'
_computing_data_collection 'Collect (Nonius BV, 1999)'
_computing_data_reduction 'EvalCCD (Duisenberg et al., 2003)'
_computing_molecular_graphics 'ORTEP-3 (Farrugia, 2012)'
_computing_publication_material 'enCIFer (Allen et al., 2004)'
_computing_structure_refinement 'SHELXL-97 (Sheldrick, 2008), SHELXLE (Huebschle, 2011)'
_computing_structure_solution 'SIR92 (Altomare et al., 1994)'
_diffrn_ambient_temperature 198(2)
_diffrn_detector_area_resol_mean 9
_diffrn_measured_fraction_theta_full 0.952
_diffrn_measured_fraction_theta_max 0.907
_diffrn_measurement_device_type 'Bruker KappaCCD'
_diffrn_measurement_method 'phi- and omega-rotation'
_diffrn_radiation_monochromator graphite
_diffrn_radiation_source 'fine-focus sealed tube'
_diffrn_radiation_type MoK\a
_diffrn_radiation_wavelength 0.71073
_diffrn_reflns_av_R_equivalents 0.0242
_diffrn_reflns_av_sigmaI/netI 0.0382
_diffrn_reflns_limit_h_max 10
_diffrn_reflns_limit_h_min -9
_diffrn_reflns_limit_k_max 13
_diffrn_reflns_limit_k_min -14
_diffrn_reflns_limit_l_max 18
_diffrn_reflns_limit_l_min -19
_diffrn_reflns_number 13850
_diffrn_reflns_theta_full 25.00
_diffrn_reflns_theta_max 26.40
_diffrn_reflns_theta_min 2.64
_exptl_absorpt_coefficient_mu 4.112
_exptl_absorpt_correction_T_max 0.3055
_exptl_absorpt_correction_T_min 0.1525
_exptl_absorpt_correction_type multi-scan
_exptl_absorpt_process_details 'SADABS (Sheldrick, 2002)'
_exptl_crystal_colour colourless
_exptl_crystal_density_diffrn 1.875
_exptl_crystal_density_method 'not measured'
_exptl_crystal_description fragment
_exptl_crystal_F_000 740
_exptl_crystal_size_max 0.73
_exptl_crystal_size_mid 0.53
_exptl_crystal_size_min 0.38
_refine_diff_density_max 0.590
_refine_diff_density_min -0.521
_refine_diff_density_rms 0.106
_refine_ls_extinction_method none
_refine_ls_goodness_of_fit_ref 1.159
_refine_ls_hydrogen_treatment constr
_refine_ls_matrix_type full
_refine_ls_number_parameters 295
_refine_ls_number_reflns 4963
_refine_ls_number_restraints 0
_refine_ls_restrained_S_all 1.159
_refine_ls_R_factor_all 0.0585
_refine_ls_R_factor_gt 0.0341
_refine_ls_shift/su_max 0.000
_refine_ls_shift/su_mean 0.000
_refine_ls_structure_factor_coef Fsqd
_refine_ls_weighting_details 'calc w=1/[\s^2^(Fo^2^)+(0.0249P)^2^+2.9314P] where P=(Fo^2^+2Fc^2^)/3'
_refine_ls_weighting_scheme calc
_refine_ls_wR_factor_gt 0.0746
_refine_ls_wR_factor_ref 0.0809
_reflns_number_gt 3821
_reflns_number_total 4963
_reflns_threshold_expression >2sigma(I)
_cod_data_source_file c5dt01067e2.cif
_cod_data_source_block compound_3b
_cod_depositor_comments 'Adding full bibliography for 7034817--7034820.cif.'
_cod_original_sg_symbol_H-M P-1
_cod_database_code 7034818

loop_
_symmetry_equiv_pos_as_xyz
'x, y, z'
'-x, -y, -z'

loop_
_atom_site_label
_atom_site_type_symbol
_atom_site_fract_x
_atom_site_fract_y
_atom_site_fract_z
_atom_site_U_iso_or_equiv
_atom_site_adp_type
_atom_site_occupancy
_atom_site_symmetry_multiplicity
_atom_site_calc_flag
_atom_site_refinement_flags
Pd1 Pd 0.70087(4) -0.08190(3) 0.27281(2) 0.02293(10) Uani 1 1 d .
O1 O 1.0573(10) 0.2317(5) 0.1993(3) 0.125(3) Uani 1 1 d .
C1 C 0.7781(5) 0.0248(4) 0.3318(3) 0.0242(10) Uani 1 1 d .
Br1 Br 0.61020(7) -0.20058(5) 0.41674(3) 0.04010(15) Uani 1 1 d .
Br2 Br 0.60523(7) -0.19846(6) 0.18342(4) 0.04303(16) Uani 1 1 d .
O2 O 0.3132(6) 0.4919(4) 0.2162(3) 0.0700(13) Uani 1 1 d .
Cl4 Cl 0.72029(17) 0.30329(12) -0.05077(8) 0.0400(3) Uani 1 1 d .
C4 C 0.4897(6) 0.1768(5) 0.3326(4) 0.0390(13) Uani 1 1 d .
H4A H 0.4438 0.1149 0.3173 0.058 Uiso 1 1 calc R
H4B H 0.4558 0.2574 0.2836 0.058 Uiso 1 1 calc R
H4C H 0.4427 0.1898 0.3876 0.058 Uiso 1 1 calc R
Cl1 Cl 1.12658(15) 0.12777(13) 0.43273(8) 0.0387(3) Uani 1 1 d .
Cl2 Cl 0.70426(17) 0.31843(13) 0.40815(9) 0.0442(3) Uani 1 1 d .
Cl3 Cl 1.13997(15) 0.11309(13) 0.01722(8) 0.0372(3) Uani 1 1 d .
N1 N 0.9421(4) 0.0141(3) 0.3579(2) 0.0227(8) Uani 1 1 d .
C9 C 0.9553(6) 0.1006(4) 0.0670(3) 0.0251(10) Uani 1 1 d .
C10 C 0.7939(6) 0.1735(5) 0.0399(3) 0.0298(11) Uani 1 1 d .
C5 C 1.0916(6) -0.0913(5) 0.3577(3) 0.0303(11) Uani 1 1 d .
H5A H 1.0533 -0.1687 0.3698 0.036 Uiso 1 1 calc R
H5B H 1.1777 -0.1058 0.4074 0.036 Uiso 1 1 calc R
N5 N 0.8924(6) 0.4314(4) 0.1355(3) 0.0443(11) Uani 1 1 d .
C6 C 1.1807(5) -0.0722(5) 0.2704(3) 0.0301(11) Uani 1 1 d .
H6A H 1.1870 0.0163 0.2491 0.036 Uiso 1 1 calc R
H6B H 1.3012 -0.1283 0.2840 0.036 Uiso 1 1 calc R
N6 N 0.2289(8) 0.5289(5) 0.3461(3) 0.0623(15) Uani 1 1 d .
C3 C 0.7829(6) 0.1835(4) 0.3825(3) 0.0257(10) Uani 1 1 d .
C2 C 0.9448(6) 0.1114(5) 0.3892(3) 0.0264(10) Uani 1 1 d .
C16 C 0.0910(13) 0.4753(9) 0.3522(6) 0.104(3) Uani 1 1 d .
H16A H 0.0558 0.4751 0.2927 0.156 Uiso 1 1 calc R
H16B H -0.0072 0.5253 0.3749 0.156 Uiso 1 1 calc R
H16C H 0.1280 0.3882 0.3932 0.156 Uiso 1 1 calc R
C15 C 0.3310(10) 0.5333(6) 0.2774(5) 0.070(2) Uani 1 1 d .
H15 H 0.4223 0.5709 0.2765 0.084 Uiso 1 1 calc R
C14 C 0.8998(11) 0.5572(7) 0.0892(6) 0.099(3) Uani 1 1 d .
H14A H 1.0210 0.5568 0.0824 0.149 Uiso 1 1 calc R
H14B H 0.8472 0.6135 0.1237 0.149 Uiso 1 1 calc R
H14C H 0.8361 0.5875 0.0299 0.149 Uiso 1 1 calc R
C13 C 0.7279(11) 0.4133(9) 0.1538(5) 0.095(3) Uani 1 1 d .
H13A H 0.7374 0.3227 0.1710 0.142 Uiso 1 1 calc R
H13B H 0.6468 0.4590 0.1001 0.142 Uiso 1 1 calc R
H13C H 0.6853 0.4455 0.2030 0.142 Uiso 1 1 calc R
C12 C 1.0361(11) 0.3356(7) 0.1628(5) 0.075(2) Uani 1 1 d .
H12 H 1.1400 0.3588 0.1490 0.090 Uiso 1 1 calc R
N4 N 0.6872(4) 0.1226(4) 0.1003(2) 0.0276(9) Uani 1 1 d .
N3 N 0.9484(4) 0.0056(3) 0.1441(2) 0.0242(8) Uani 1 1 d .
N2 N 0.6793(4) 0.1295(4) 0.3466(2) 0.0258(9) Uani 1 1 d .
C8 C 0.7827(5) 0.0196(4) 0.1643(3) 0.0252(10) Uani 1 1 d .
C17 C 0.2754(13) 0.5663(7) 0.4192(6) 0.110(3) Uani 1 1 d .
H17A H 0.3629 0.6118 0.4019 0.165 Uiso 1 1 calc R
H17B H 0.3229 0.4908 0.4713 0.165 Uiso 1 1 calc R
H17C H 0.1723 0.6218 0.4345 0.165 Uiso 1 1 calc R
C7 C 1.0964(6) -0.0970(4) 0.1946(3) 0.0301(11) Uani 1 1 d .
H7A H 1.1848 -0.1147 0.1528 0.036 Uiso 1 1 calc R
H7B H 1.0583 -0.1742 0.2198 0.036 Uiso 1 1 calc R
C11 C 0.4990(6) 0.1718(5) 0.0933(4) 0.0426(14) Uani 1 1 d .
H11A H 0.4511 0.1099 0.1356 0.064 Uiso 1 1 calc R
H11B H 0.4523 0.1871 0.0322 0.064 Uiso 1 1 calc R
H11C H 0.4669 0.2514 0.1075 0.064 Uiso 1 1 calc R

loop_
_atom_site_aniso_label
_atom_site_aniso_U_11
_atom_site_aniso_U_22
_atom_site_aniso_U_33
_atom_site_aniso_U_23
_atom_site_aniso_U_13
_atom_site_aniso_U_12
Pd1 0.01967(18) 0.0262(2) 0.0252(2) -0.00769(15) 0.00403(13) -0.01089(14)
O1 0.243(8) 0.042(3) 0.055(3) -0.009(3) -0.009(4) 0.010(4)
C1 0.021(2) 0.029(3) 0.021(2) -0.003(2) 0.0042(18) -0.011(2)
Br1 0.0426(3) 0.0492(3) 0.0291(3) -0.0003(2) 0.0014(2) -0.0279(3)
Br2 0.0422(3) 0.0568(4) 0.0527(3) -0.0361(3) 0.0195(3) -0.0292(3)
O2 0.088(4) 0.065(3) 0.047(3) -0.003(2) -0.001(2) -0.023(3)
Cl4 0.0425(7) 0.0415(7) 0.0301(7) 0.0019(6) -0.0035(5) -0.0177(6)
C4 0.017(2) 0.051(3) 0.054(3) -0.025(3) 0.004(2) -0.008(2)
Cl1 0.0315(6) 0.0597(9) 0.0333(7) -0.0137(6) 0.0006(5) -0.0273(6)
Cl2 0.0460(8) 0.0416(8) 0.0546(8) -0.0279(7) 0.0082(6) -0.0136(6)
Cl3 0.0316(6) 0.0537(8) 0.0372(7) -0.0177(6) 0.0144(5) -0.0262(6)
N1 0.0195(19) 0.029(2) 0.0206(19) -0.0075(17) 0.0015(15) -0.0091(16)
C9 0.024(2) 0.035(3) 0.022(2) -0.011(2) 0.0071(19) -0.017(2)
C10 0.031(3) 0.036(3) 0.025(3) -0.005(2) 0.003(2) -0.019(2)
C5 0.021(2) 0.035(3) 0.028(3) -0.007(2) -0.0025(19) 0.000(2)
N5 0.046(3) 0.032(3) 0.054(3) -0.014(2) 0.004(2) -0.009(2)
C6 0.016(2) 0.036(3) 0.033(3) -0.007(2) 0.0013(19) -0.004(2)
N6 0.103(5) 0.038(3) 0.046(3) -0.006(2) 0.003(3) -0.028(3)
C3 0.028(3) 0.028(3) 0.025(2) -0.011(2) 0.0072(19) -0.013(2)
C2 0.025(2) 0.038(3) 0.021(2) -0.009(2) 0.0037(18) -0.017(2)
C16 0.140(8) 0.100(7) 0.092(6) -0.033(5) 0.027(6) -0.063(7)
C15 0.076(5) 0.041(4) 0.074(5) 0.011(4) -0.016(4) -0.020(3)
C14 0.099(6) 0.045(4) 0.153(8) -0.026(5) 0.048(6) -0.026(4)
C13 0.093(6) 0.143(8) 0.080(6) -0.052(6) 0.041(5) -0.068(6)
C12 0.118(7) 0.058(5) 0.049(4) -0.029(4) -0.007(4) -0.010(5)
N4 0.0200(19) 0.036(2) 0.026(2) -0.0043(18) -0.0010(16) -0.0137(18)
N3 0.0202(19) 0.033(2) 0.022(2) -0.0101(17) 0.0031(15) -0.0100(17)
N2 0.0212(19) 0.031(2) 0.029(2) -0.0115(18) 0.0054(16) -0.0106(17)
C8 0.022(2) 0.028(3) 0.030(3) -0.012(2) 0.0030(19) -0.010(2)
C17 0.180(10) 0.050(5) 0.092(6) -0.020(4) -0.044(6) -0.023(5)
C7 0.024(2) 0.030(3) 0.033(3) -0.011(2) 0.004(2) -0.003(2)
C11 0.020(2) 0.054(4) 0.042(3) 0.000(3) -0.002(2) -0.009(2)

loop_
_atom_type_symbol
_atom_type_description
_atom_type_scat_dispersion_real
_atom_type_scat_dispersion_imag
_atom_type_scat_source
C C 0.0033 0.0016 'International Tables Vol C Tables 4.2.6.8 and 6.1.1.4'
H H 0.0000 0.0000 'International Tables Vol C Tables 4.2.6.8 and 6.1.1.4'
Br Br -0.2901 2.4595 'International Tables Vol C Tables 4.2.6.8 and 6.1.1.4'
Cl Cl 0.1484 0.1585 'International Tables Vol C Tables 4.2.6.8 and 6.1.1.4'
N N 0.0061 0.0033 'International Tables Vol C Tables 4.2.6.8 and 6.1.1.4'
Pd Pd -0.9988 1.0072 'International Tables Vol C Tables 4.2.6.8 and 6.1.1.4'
O O 0.0106 0.0060 'International Tables Vol C Tables 4.2.6.8 and 6.1.1.4'

loop_
_geom_angle_atom_site_label_1
_geom_angle_atom_site_label_2
_geom_angle_atom_site_label_3
_geom_angle
C1 Pd1 C8 84.36(17)
C1 Pd1 Br2 173.87(12)
C8 Pd1 Br2 89.76(13)
C1 Pd1 Br1 90.69(12)
C8 Pd1 Br1 174.99(13)
Br2 Pd1 Br1 95.20(2)
N2 C1 N1 105.9(4)
N2 C1 Pd1 126.8(3)
N1 C1 Pd1 127.1(3)
N2 C4 H4A 109.5
N2 C4 H4B 109.5
H4A C4 H4B 109.5
N2 C4 H4C 109.5
H4A C4 H4C 109.5
H4B C4 H4C 109.5
C1 N1 C2 109.9(4)
C1 N1 C5 124.1(4)
C2 N1 C5 125.9(4)
C10 C9 N3 107.3(4)
C10 C9 Cl3 128.5(4)
N3 C9 Cl3 124.2(3)
C9 C10 N4 107.2(4)
C9 C10 Cl4 129.2(4)
N4 C10 Cl4 123.6(4)
N1 C5 C6 114.8(4)
N1 C5 H5A 108.6
C6 C5 H5A 108.6
N1 C5 H5B 108.6
C6 C5 H5B 108.6
H5A C5 H5B 107.5
C12 N5 C13 121.0(7)
C12 N5 C14 121.0(6)
C13 N5 C14 117.9(6)
C7 C6 C5 116.4(4)
C7 C6 H6A 108.2
C5 C6 H6A 108.2
C7 C6 H6B 108.2
C5 C6 H6B 108.2
H6A C6 H6B 107.3
C15 N6 C16 121.5(6)
C15 N6 C17 118.9(7)
C16 N6 C17 119.2(7)
C2 C3 N2 107.0(4)
C2 C3 Cl2 129.9(4)
N2 C3 Cl2 123.1(3)
C3 C2 N1 107.7(4)
C3 C2 Cl1 128.1(4)
N1 C2 Cl1 124.2(3)
N6 C16 H16A 109.5
N6 C16 H16B 109.5
H16A C16 H16B 109.5
N6 C16 H16C 109.5
H16A C16 H16C 109.5
H16B C16 H16C 109.5
O2 C15 N6 124.2(7)
O2 C15 H15 117.9
N6 C15 H15 117.9
N5 C14 H14A 109.5
N5 C14 H14B 109.5
H14A C14 H14B 109.5
N5 C14 H14C 109.5
H14A C14 H14C 109.5
H14B C14 H14C 109.5
N5 C13 H13A 109.5
N5 C13 H13B 109.5
H13A C13 H13B 109.5
N5 C13 H13C 109.5
H13A C13 H13C 109.5
H13B C13 H13C 109.5
O1 C12 N5 131.6(9)
O1 C12 H12 114.2
N5 C12 H12 114.2
C8 N4 C10 109.8(4)
C8 N4 C11 125.4(4)
C10 N4 C11 124.8(4)
C8 N3 C9 109.8(4)
C8 N3 C7 124.8(4)
C9 N3 C7 125.4(4)
C1 N2 C3 109.6(4)
C1 N2 C4 126.0(4)
C3 N2 C4 124.3(4)
N4 C8 N3 106.0(4)
N4 C8 Pd1 127.1(3)
N3 C8 Pd1 126.7(3)
N6 C17 H17A 109.5
N6 C17 H17B 109.5
H17A C17 H17B 109.5
N6 C17 H17C 109.5
H17A C17 H17C 109.5
H17B C17 H17C 109.5
N3 C7 C6 115.0(4)
N3 C7 H7A 108.5
C6 C7 H7A 108.5
N3 C7 H7B 108.5
C6 C7 H7B 108.5
H7A C7 H7B 107.5
N4 C11 H11A 109.5
N4 C11 H11B 109.5
H11A C11 H11B 109.5
N4 C11 H11C 109.5
H11A C11 H11C 109.5
H11B C11 H11C 109.5

loop_
_geom_bond_atom_site_label_1
_geom_bond_atom_site_label_2
_geom_bond_distance
Pd1 C1 1.974(4)
Pd1 C8 1.978(4)
Pd1 Br2 2.4761(7)
Pd1 Br1 2.4846(7)
O1 C12 1.127(8)
C1 N2 1.342(6)
C1 N1 1.345(5)
O2 C15 1.224(8)
Cl4 C10 1.688(5)
C4 N2 1.465(5)
C4 H4A 0.9800
C4 H4B 0.9800
C4 H4C 0.9800
Cl1 C2 1.698(4)
Cl2 C3 1.687(5)
Cl3 C9 1.697(4)
N1 C2 1.366(6)
N1 C5 1.461(6)
C9 C10 1.328(6)
C9 N3 1.377(6)
C10 N4 1.383(5)
C5 C6 1.530(6)
C5 H5A 0.9900
C5 H5B 0.9900
N5 C12 1.327(9)
N5 C13 1.411(8)
N5 C14 1.432(8)
C6 C7 1.513(6)
C6 H6A 0.9900
C6 H6B 0.9900
N6 C15 1.352(9)
N6 C16 1.401(9)
N6 C17 1.431(9)
C3 C2 1.325(6)
C3 N2 1.382(6)
C16 H16A 0.9800
C16 H16B 0.9800
C16 H16C 0.9800
C15 H15 0.9500
C14 H14A 0.9800
C14 H14B 0.9800
C14 H14C 0.9800
C13 H13A 0.9800
C13 H13B 0.9800
C13 H13C 0.9800
C12 H12 0.9500
N4 C8 1.339(6)
N4 C11 1.456(6)
N3 C8 1.347(5)
N3 C7 1.455(6)
C17 H17A 0.9800
C17 H17B 0.9800
C17 H17C 0.9800
C7 H7A 0.9900
C7 H7B 0.9900
C11 H11A 0.9800
C11 H11B 0.9800
C11 H11C 0.9800

loop_
_geom_torsion_atom_site_label_1
_geom_torsion_atom_site_label_2
_geom_torsion_atom_site_label_3
_geom_torsion_atom_site_label_4
_geom_torsion
C8 Pd1 C1 N2 96.4(4)
Br1 Pd1 C1 N2 -84.4(4)
C8 Pd1 C1 N1 -77.1(4)
Br1 Pd1 C1 N1 102.1(4)
N2 C1 N1 C2 0.3(5)
Pd1 C1 N1 C2 174.9(3)
N2 C1 N1 C5 176.6(4)
Pd1 C1 N1 C5 -8.7(6)
N3 C9 C10 N4 -0.4(5)
Cl3 C9 C10 N4 177.4(3)
N3 C9 C10 Cl4 -179.3(4)
Cl3 C9 C10 Cl4 -1.5(7)
C1 N1 C5 C6 90.0(5)
C2 N1 C5 C6 -94.3(5)
N1 C5 C6 C7 -80.4(5)
N2 C3 C2 N1 0.1(5)
Cl2 C3 C2 N1 -178.6(3)
N2 C3 C2 Cl1 -177.2(3)
Cl2 C3 C2 Cl1 4.2(7)
C1 N1 C2 C3 -0.2(5)
C5 N1 C2 C3 -176.5(4)
C1 N1 C2 Cl1 177.2(3)
C5 N1 C2 Cl1 0.9(6)
C16 N6 C15 O2 -0.2(10)
C17 N6 C15 O2 172.4(6)
C13 N5 C12 O1 2.4(11)
C14 N5 C12 O1 -179.7(8)
C9 C10 N4 C8 0.4(5)
Cl4 C10 N4 C8 179.3(3)
C9 C10 N4 C11 -177.8(4)
Cl4 C10 N4 C11 1.1(7)
C10 C9 N3 C8 0.3(5)
Cl3 C9 N3 C8 -177.6(3)
C10 C9 N3 C7 178.4(4)
Cl3 C9 N3 C7 0.5(6)
N1 C1 N2 C3 -0.2(5)
Pd1 C1 N2 C3 -174.9(3)
N1 C1 N2 C4 -176.8(4)
Pd1 C1 N2 C4 8.6(6)
C2 C3 N2 C1 0.1(5)
Cl2 C3 N2 C1 178.9(3)
C2 C3 N2 C4 176.7(4)
Cl2 C3 N2 C4 -4.5(6)
C10 N4 C8 N3 -0.2(5)
C11 N4 C8 N3 178.0(4)
C10 N4 C8 Pd1 174.4(3)
C11 N4 C8 Pd1 -7.4(7)
C9 N3 C8 N4 -0.1(5)
C7 N3 C8 N4 -178.1(4)
C9 N3 C8 Pd1 -174.7(3)
C7 N3 C8 Pd1 7.2(6)
C1 Pd1 C8 N4 -95.5(4)
Br2 Pd1 C8 N4 82.8(4)
C1 Pd1 C8 N3 78.1(4)
Br2 Pd1 C8 N3 -103.7(4)
C8 N3 C7 C6 -89.2(5)
C9 N3 C7 C6 93.0(5)
C5 C6 C7 N3 80.2(5)
